data_1550278
loop_
_publ_author_name
'Lahmidi, Sanae'
'El Hafi, Mohamed'
'kheira Sebbar, Nada'
'Abad, Nadeem'
'Essassi, El Mokhtar'
'Mague, Joel T.'

_publ_section_title
;
 2-Amino-5-methyl-1,2,4-triazolo[1,5-<i>a</i>]pyrimidin-7(4<i>H</i>)-one
;
_journal_coeditor_code HB4263
_journal_issue 11
_journal_name_full IUCrData
_journal_page_first x181500
_journal_paper_doi 10.1107/S2414314618015006
_journal_volume 3
_journal_year 2018
_chemical_formula_iupac 'C6 H7 N5 O'
_chemical_formula_moiety 'C6 H7 N5 O'
_chemical_formula_sum 'C6 H7 N5 O'
_chemical_formula_weight 165.17
_chemical_name_systematic
;
2-Amino-5-methyl-1,2,4-triazolo[1,5-<i>a</i>]pyrimidin-7(4<i>H</i>)-one
;
_space_group_crystal_system triclinic
_space_group_IT_number 2
_space_group_name_Hall '-P 1'
_space_group_name_H-M_alt 'P -1'
_symmetry_space_group_name_Hall '-P 1'
_symmetry_space_group_name_H-M 'P -1'
_atom_sites_solution_hydrogens mixed
_atom_sites_solution_primary direct
_atom_sites_solution_secondary difmap
_audit_creation_method SHELXL-2018/1
_cell_angle_alpha 92.023(3)
_cell_angle_beta 98.309(3)
_cell_angle_gamma 99.741(3)
_cell_formula_units_Z 4
_cell_length_a 6.5921(14)
_cell_length_b 8.3935(18)
_cell_length_c 13.185(3)
_cell_measurement_reflns_used 3414
_cell_measurement_temperature 100(2)
_cell_measurement_theta_max 28.968
_cell_measurement_theta_min 2.466
_cell_volume 710.1(3)
_computing_cell_refinement
;
<i>SAINT</i> (Bruker, 2016)
;
_computing_data_collection
;
<i>APEX3</i> (Bruker, 2016)
;
_computing_data_reduction
;
<i>SAINT</i> (Bruker, 2016)
;
_computing_molecular_graphics
;
<i>Mercury</i> (Macrae, <i>et al.</i>, 2008)
;
_computing_publication_material
;
<i>SHELXTL</i> (Sheldrick, 2008)
;
_computing_structure_refinement
;
<i>SHELXL2018</i> (Sheldrick, 2015<i>b</i>)
;
_computing_structure_solution
;
<i>SHELXT</i> (Sheldrick, 2015<i>a</i>)
;
_diffrn_ambient_temperature 100(2)
_diffrn_detector_area_resol_mean 8.3333
_diffrn_measured_fraction_theta_full 0.992
_diffrn_measured_fraction_theta_max 0.900
_diffrn_measurement_device_type 'Bruker SMART APEX CCD'
_diffrn_measurement_method '\w scans'
_diffrn_radiation_monochromator graphite
_diffrn_radiation_type MoK\a
_diffrn_radiation_wavelength 0.71073
_diffrn_reflns_av_R_equivalents 0.0234
_diffrn_reflns_av_unetI/netI 0.0369
_diffrn_reflns_limit_h_max 8
_diffrn_reflns_limit_h_min -9
_diffrn_reflns_limit_k_max 11
_diffrn_reflns_limit_k_min -11
_diffrn_reflns_limit_l_max 18
_diffrn_reflns_limit_l_min -18
_diffrn_reflns_number 6817
_diffrn_reflns_theta_full 26.500
_diffrn_reflns_theta_max 29.331
_diffrn_reflns_theta_min 1.564
_diffrn_source 'fine-focus sealed tube'
_exptl_absorpt_coefficient_mu 0.115
_exptl_absorpt_correction_T_max 0.99
_exptl_absorpt_correction_T_min 0.96
_exptl_absorpt_correction_type multi-scan
_exptl_absorpt_process_details
;
(SADABS; Krause <i>et al.</i>, 2015)
;
_exptl_crystal_colour colourless
_exptl_crystal_density_diffrn 1.545
_exptl_crystal_density_method 'not measured'
_exptl_crystal_description column
_exptl_crystal_F_000 344
_exptl_crystal_size_max 0.394
_exptl_crystal_size_mid 0.156
_exptl_crystal_size_min 0.091
_refine_diff_density_max 0.365
_refine_diff_density_min -0.259
_refine_ls_extinction_method none
_refine_ls_goodness_of_fit_ref 1.132
_refine_ls_hydrogen_treatment mixed
_refine_ls_matrix_type full
_refine_ls_number_parameters 251
_refine_ls_number_reflns 3503
_refine_ls_number_restraints 0
_refine_ls_restrained_S_all 1.132
_refine_ls_R_factor_all 0.0573
_refine_ls_R_factor_gt 0.0454
_refine_ls_shift/su_max 0.002
_refine_ls_shift/su_mean 0.000
_refine_ls_structure_factor_coef Fsqd
_refine_ls_weighting_details 'w=1/[\s^2^(Fo^2^)+(0.0848P)^2^] where P=(Fo^2^+2Fc^2^)/3'
_refine_ls_weighting_scheme calc
_refine_ls_wR_factor_gt 0.1298
_refine_ls_wR_factor_ref 0.1377
_reflns_number_gt 2743
_reflns_number_total 3503
_reflns_threshold_expression 'I > 2\s(I)'
_cod_data_source_file hb4263sup1.cif
_cod_data_source_block I
_cod_database_code 1550278
_shelx_space_group_comment
;
The symmetry employed for this shelxl refinement is uniquely defined
by the following loop, which should always be used as a source of
symmetry information in preference to the above space-group names.
They are only intended as comments.
;
_shelx_estimated_absorpt_t_min 0.956
_shelx_estimated_absorpt_t_max 0.990

loop_
_space_group_symop_operation_xyz
'x, y, z'
'-x, -y, -z'

loop_
_atom_site_type_symbol
_atom_site_label
_atom_site_fract_x
_atom_site_fract_y
_atom_site_fract_z
_atom_site_U_iso_or_equiv
_atom_site_adp_type
_atom_site_calc_flag
_atom_site_occupancy
O O1 0.71873(17) 0.15324(13) 0.67848(8) 0.0266(3) Uani d 1
N N1 0.45726(19) 0.26128(14) 0.39710(9) 0.0185(3) Uani d 1
H H1 0.396(4) 0.275(2) 0.3374(17) 0.047(6) Uiso d 1
N N2 0.22945(19) 0.38112(14) 0.49382(9) 0.0185(3) Uani d 1
N N3 0.38526(19) 0.32482(14) 0.65319(9) 0.0185(3) Uani d 1
H H3 0.833(3) 0.097(2) 0.5008(14) 0.038(5) Uiso d 1
N N4 0.48312(19) 0.26943(14) 0.57606(9) 0.0172(3) Uani d 1
N N5 0.0991(2) 0.46038(16) 0.64373(10) 0.0222(3) Uani d 1
H H5A 0.000(3) 0.501(2) 0.5988(15) 0.037(5) Uiso d 1
H H5B 0.090(3) 0.444(2) 0.7087(15) 0.027(5) Uiso d 1
C C1 0.6963(3) 0.1426(2) 0.30516(12) 0.0264(4) Uani d 1
H H1A 0.781469 0.238609 0.283004 0.040 Uiso calc 1
H H1B 0.574460 0.105785 0.252660 0.040 Uiso calc 1
H H1C 0.779082 0.056198 0.314946 0.040 Uiso calc 1
C C2 0.6262(2) 0.18420(17) 0.40412(11) 0.0201(3) Uani d 1
C C3 0.7210(2) 0.14891(18) 0.49694(12) 0.0210(3) Uani d 1
C C4 0.6514(2) 0.18617(17) 0.59172(11) 0.0200(3) Uani d 1
C C5 0.2336(2) 0.38926(17) 0.59923(10) 0.0180(3) Uani d 1
C C6 0.3869(2) 0.30546(17) 0.48365(10) 0.0170(3) Uani d 1
O O2 0.09921(16) 0.38683(13) -0.13731(7) 0.0218(3) Uani d 1
N N6 0.37698(19) 0.56222(14) 0.14978(9) 0.0173(3) Uani d 1
H H6 0.438(3) 0.602(2) 0.2170(15) 0.035(5) Uiso d 1
N N7 0.24807(18) 0.29027(14) 0.19538(9) 0.0172(3) Uani d 1
N N8 0.09267(18) 0.19333(14) 0.03227(9) 0.0166(3) Uani d 1
N N9 0.18460(18) 0.35493(14) 0.03384(8) 0.0153(3) Uani d 1
N N10 0.0637(2) 0.01587(16) 0.16497(10) 0.0197(3) Uani d 1
H H10A 0.123(3) -0.015(2) 0.2218(14) 0.023(4) Uiso d 1
H H10B 0.013(3) -0.060(2) 0.1197(14) 0.022(4) Uiso d 1
C C7 0.4936(3) 0.83306(18) 0.09981(12) 0.0231(3) Uani d 1
H H7A 0.530492 0.885495 0.038129 0.035 Uiso calc 1
H H7B 0.620513 0.831601 0.148471 0.035 Uiso calc 1
H H7C 0.402030 0.893396 0.131765 0.035 Uiso calc 1
C C8 0.3836(2) 0.66345(17) 0.07097(11) 0.0173(3) Uani d 1
C C9 0.2924(2) 0.61062(18) -0.02650(11) 0.0180(3) Uani d 1
H H9 0.301(3) 0.6893(19) -0.0810(13) 0.019(4) Uiso d 1
C C10 0.1855(2) 0.44763(18) -0.05244(11) 0.0175(3) Uani d 1
C C11 0.1343(2) 0.16154(17) 0.13023(10) 0.0161(3) Uani d 1
C C12 0.2755(2) 0.40717(17) 0.13117(10) 0.0155(3) Uani d 1

loop_
_atom_site_aniso_label
_atom_site_aniso_U_11
_atom_site_aniso_U_22
_atom_site_aniso_U_33
_atom_site_aniso_U_12
_atom_site_aniso_U_13
_atom_site_aniso_U_23
O1 0.0288(6) 0.0339(6) 0.0171(5) 0.0087(5) -0.0021(4) 0.0072(5)
N1 0.0235(7) 0.0199(6) 0.0107(6) 0.0020(5) 0.0003(5) 0.0009(5)
N2 0.0223(6) 0.0202(6) 0.0115(6) 0.0019(5) 0.0001(5) 0.0015(5)
N3 0.0234(6) 0.0201(6) 0.0116(6) 0.0033(5) 0.0013(5) 0.0012(5)
N4 0.0217(6) 0.0174(6) 0.0116(6) 0.0024(5) 0.0011(5) 0.0012(4)
N5 0.0278(7) 0.0288(7) 0.0113(6) 0.0090(6) 0.0023(5) 0.0031(5)
C1 0.0305(9) 0.0275(8) 0.0208(8) 0.0034(7) 0.0054(6) -0.0010(6)
C2 0.0211(7) 0.0179(7) 0.0196(7) -0.0017(6) 0.0034(6) -0.0006(5)
C3 0.0209(7) 0.0214(7) 0.0200(7) 0.0039(6) 0.0009(6) 0.0004(6)
C4 0.0221(7) 0.0182(7) 0.0175(7) 0.0003(6) -0.0007(6) 0.0020(5)
C5 0.0234(7) 0.0157(7) 0.0125(7) -0.0006(6) -0.0003(5) 0.0009(5)
C6 0.0207(7) 0.0159(7) 0.0116(6) -0.0019(5) -0.0010(5) 0.0004(5)
O2 0.0242(5) 0.0295(6) 0.0108(5) 0.0044(4) -0.0005(4) 0.0005(4)
N6 0.0194(6) 0.0203(6) 0.0113(6) 0.0036(5) 0.0001(5) -0.0006(5)
N7 0.0197(6) 0.0193(6) 0.0117(6) 0.0032(5) 0.0002(5) 0.0005(4)
N8 0.0180(6) 0.0182(6) 0.0130(6) 0.0029(5) 0.0004(5) 0.0018(4)
N9 0.0168(6) 0.0190(6) 0.0098(6) 0.0037(5) 0.0008(4) 0.0003(4)
N10 0.0268(7) 0.0184(6) 0.0122(6) 0.0019(5) -0.0008(5) 0.0023(5)
C7 0.0312(8) 0.0185(7) 0.0195(7) 0.0033(6) 0.0052(6) 0.0001(6)
C8 0.0183(7) 0.0197(7) 0.0158(7) 0.0069(5) 0.0044(5) 0.0025(5)
C9 0.0208(7) 0.0216(7) 0.0135(7) 0.0075(6) 0.0034(5) 0.0033(5)
C10 0.0166(7) 0.0257(8) 0.0121(6) 0.0082(6) 0.0029(5) 0.0029(5)
C11 0.0157(6) 0.0205(7) 0.0126(6) 0.0051(5) 0.0017(5) 0.0007(5)
C12 0.0157(6) 0.0205(7) 0.0105(6) 0.0054(5) 0.0003(5) -0.0001(5)

loop_
_atom_type_symbol
_atom_type_description
_atom_type_scat_dispersion_real
_atom_type_scat_dispersion_imag
_atom_type_scat_source
C C 0.0033 0.0016 'International Tables Vol C Tables 4.2.6.8 and 6.1.1.4'
H H 0.0000 0.0000 'International Tables Vol C Tables 4.2.6.8 and 6.1.1.4'
N N 0.0061 0.0033 'International Tables Vol C Tables 4.2.6.8 and 6.1.1.4'
O O 0.0106 0.0060 'International Tables Vol C Tables 4.2.6.8 and 6.1.1.4'

loop_
_geom_angle_atom_site_label_1
_geom_angle_atom_site_label_2
_geom_angle_atom_site_label_3
_geom_angle
C6 N1 C2 119.78(12)
C6 N1 H1 122.1(14)
C2 N1 H1 118.0(14)
C6 N2 C5 102.16(12)
C5 N3 N4 101.88(11)
C6 N4 N3 109.13(11)
C6 N4 C4 125.85(12)
N3 N4 C4 125.00(11)
C5 N5 H5A 115.3(12)
C5 N5 H5B 118.1(12)
H5A N5 H5B 124.6(16)
C2 C1 H1A 109.5
C2 C1 H1B 109.5
H1A C1 H1B 109.5
C2 C1 H1C 109.5
H1A C1 H1C 109.5
H1B C1 H1C 109.5
C3 C2 N1 120.58(14)
C3 C2 C1 123.06(14)
N1 C2 C1 116.36(13)
C2 C3 C4 123.05(14)
C2 C3 H3 119.9(12)
C4 C3 H3 117.0(12)
O1 C4 N4 120.04(14)
O1 C4 C3 128.36(15)
N4 C4 C3 111.60(12)
N5 C5 N3 122.72(13)
N5 C5 N2 122.06(13)
N3 C5 N2 115.20(13)
N2 C6 N1 129.32(13)
N2 C6 N4 111.63(12)
N1 C6 N4 119.05(13)
C12 N6 C8 119.56(12)
C12 N6 H6 120.7(11)
C8 N6 H6 119.7(11)
C12 N7 C11 101.97(11)
C11 N8 N9 101.91(11)
C12 N9 N8 109.40(11)
C12 N9 C10 125.84(13)
N8 N9 C10 124.76(11)
C11 N10 H10A 121.1(11)
C11 N10 H10B 116.2(12)
H10A N10 H10B 114.5(16)
C8 C7 H7A 109.5
C8 C7 H7B 109.5
H7A C7 H7B 109.5
C8 C7 H7C 109.5
H7A C7 H7C 109.5
H7B C7 H7C 109.5
C9 C8 N6 121.13(13)
C9 C8 C7 123.36(13)
N6 C8 C7 115.51(12)
C8 C9 C10 122.51(13)
C8 C9 H9 118.0(9)
C10 C9 H9 119.5(9)
O2 C10 N9 120.15(14)
O2 C10 C9 128.04(14)
N9 C10 C9 111.81(12)
N8 C11 N10 122.11(13)
N8 C11 N7 115.47(12)
N10 C11 N7 122.36(13)
N7 C12 N6 129.63(12)
N7 C12 N9 111.24(12)
N6 C12 N9 119.13(12)

loop_
_geom_bond_atom_site_label_1
_geom_bond_atom_site_label_2
_geom_bond_distance
O1 C4 1.2244(17)
N1 C6 1.3549(18)
N1 C2 1.373(2)
N1 H1 0.85(2)
N2 C6 1.3252(19)
N2 C5 1.3850(18)
N3 C5 1.3425(18)
N3 N4 1.3871(16)
N4 C6 1.3586(18)
N4 C4 1.4028(19)
N5 C5 1.339(2)
N5 H5A 0.93(2)
N5 H5B 0.881(18)
C1 C2 1.495(2)
C1 H1A 0.9800
C1 H1B 0.9800
C1 H1C 0.9800
C2 C3 1.358(2)
C3 C4 1.434(2)
C3 H3 0.92(2)
O2 C10 1.2301(17)
N6 C12 1.3553(18)
N6 C8 1.3662(18)
N6 H6 0.944(19)
N7 C12 1.3247(18)
N7 C11 1.3934(18)
N8 C11 1.3272(17)
N8 N9 1.3869(16)
N9 C12 1.3592(17)
N9 C10 1.4009(18)
N10 C11 1.3528(19)
N10 H10A 0.863(18)
N10 H10B 0.845(18)
C7 C8 1.493(2)
C7 H7A 0.9800
C7 H7B 0.9800
C7 H7C 0.9800
C8 C9 1.362(2)
C9 C10 1.434(2)
C9 H9 0.994(16)

loop_
_geom_hbond_atom_site_label_D
_geom_hbond_atom_site_label_H
_geom_hbond_atom_site_label_A
_geom_hbond_site_symmetry_A
_geom_hbond_distance_DH
_geom_hbond_distance_HA
_geom_hbond_distance_DA
_geom_hbond_angle_DHA
_geom_hbond_publ_flag
N1 H1 N7 . 0.85(2) 2.00(2) 2.8520(18) 176(2) yes
N5 H5A N2 2_566 0.93(2) 2.20(2) 3.1240(18) 173.3(17) yes
N5 H5B O2 1_556 0.881(18) 2.097(19) 2.9733(18) 172.7(16) yes
N6 H6 N3 2_666 0.944(19) 1.94(2) 2.8724(17) 168.6(17) yes
N10 H10A O1 2_656 0.863(18) 2.069(18) 2.8935(17) 159.5(16) yes
N10 H10B N8 2 0.845(18) 2.220(19) 3.0330(19) 161.2(16) yes

loop_
_geom_torsion_atom_site_label_1
_geom_torsion_atom_site_label_2
_geom_torsion_atom_site_label_3
_geom_torsion_atom_site_label_4
_geom_torsion
C5 N3 N4 C6 0.68(14)
C5 N3 N4 C4 -177.92(13)
C6 N1 C2 C3 1.3(2)
C6 N1 C2 C1 -178.81(13)
N1 C2 C3 C4 1.0(2)
C1 C2 C3 C4 -178.83(13)
C6 N4 C4 O1 -176.24(13)
N3 N4 C4 O1 2.1(2)
C6 N4 C4 C3 3.1(2)
N3 N4 C4 C3 -178.51(12)
C2 C3 C4 O1 176.27(15)
C2 C3 C4 N4 -3.0(2)
N4 N3 C5 N5 -179.14(13)
N4 N3 C5 N2 -0.87(15)
C6 N2 C5 N5 178.99(13)
C6 N2 C5 N3 0.71(16)
C5 N2 C6 N1 179.09(14)
C5 N2 C6 N4 -0.21(15)
C2 N1 C6 N2 179.42(13)
C2 N1 C6 N4 -1.3(2)
N3 N4 C6 N2 -0.30(16)
C4 N4 C6 N2 178.28(12)
N3 N4 C6 N1 -179.69(11)
C4 N4 C6 N1 -1.1(2)
C11 N8 N9 C12 0.65(14)
C11 N8 N9 C10 179.64(12)
C12 N6 C8 C9 -0.9(2)
C12 N6 C8 C7 178.26(12)
N6 C8 C9 C10 -0.2(2)
C7 C8 C9 C10 -179.29(13)
C12 N9 C10 O2 179.35(13)
N8 N9 C10 O2 0.5(2)
C12 N9 C10 C9 -1.25(19)
N8 N9 C10 C9 179.92(11)
C8 C9 C10 O2 -179.49(14)
C8 C9 C10 N9 1.17(19)
N9 N8 C11 N10 176.94(12)
N9 N8 C11 N7 -0.47(15)
C12 N7 C11 N8 0.11(16)
C12 N7 C11 N10 -177.30(13)
C11 N7 C12 N6 -179.56(13)
C11 N7 C12 N9 0.33(15)
C8 N6 C12 N7 -179.24(14)
C8 N6 C12 N9 0.89(19)
N8 N9 C12 N7 -0.64(15)
C10 N9 C12 N7 -179.62(12)
N8 N9 C12 N6 179.26(11)
C10 N9 C12 N6 0.3(2)

_cod_database_fobs_code 1550278
